data_9011287
loop_
_publ_author_name
'Reithmayer, K.'
'Steurer, W.'
'Schulz, H.'
'de Boer, J. L.'

_publ_section_title
;
 High-pressure single-crystal structure study on calaverite, AuTe2
 Sample: P = 5.13 GPa
;
_journal_issue 1
_journal_name_full 'Acta Crystallographica, Section B'
_journal_page_first 6
_journal_page_last 11
_journal_paper_doi 10.1107/S0108768192007286
_journal_volume 49
_journal_year 1993
_chemical_compound_source Synthetic
_chemical_formula_sum 'Au Te2'
_chemical_name_mineral Calaverite
_space_group_IT_number 164
_symmetry_space_group_name_Hall '-P 3 2"'
_symmetry_space_group_name_H-M 'P -3 m 1'
_cell_angle_alpha 90
_cell_angle_beta 90
_cell_angle_gamma 120
_cell_length_a 4.078
_cell_length_b 4.078
_cell_length_c 5.000
_cell_formula_units_Z 1
_cell_volume 72.010
_database_code_amcsd 0009869
_diffrn_ambient_pressure 5.13e+06
_exptl_crystal_density_diffrn 10.427
_cod_database_code 9011287

loop_
_space_group_symop_operation_xyz
x,y,z
-y,-x,z
y,-x+y,-z
-x,-x+y,-z
-x+y,-x,z
-x+y,y,z
-x,-y,-z
y,x,-z
-y,x-y,z
x,x-y,z
x-y,x,-z
x-y,-y,-z

loop_
_atom_site_aniso_label
_atom_site_aniso_U_11
_atom_site_aniso_U_22
_atom_site_aniso_U_33
_atom_site_aniso_U_12
_atom_site_aniso_U_13
_atom_site_aniso_U_23
Au 0.01170 0.01170 0.00740 0.00590 0.00000 0.00000
Te 0.01050 0.01050 0.01040 0.00520 0.00000 0.00000

loop_
_atom_site_label
_atom_site_fract_x
_atom_site_fract_y
_atom_site_fract_z
Au 0.00000 0.00000 0.00000
Te 0.66667 0.33333 0.29320

loop_
_cod_related_entry_id
_cod_related_entry_database
_cod_related_entry_code
1 AMCSD 0009869
